data_2021940
loop_
_publ_author_name
'Shi, Zhi-Qiang'
'Ji, Ning-Ning'
'Hu, Hai-Liang'

_publ_section_title
;
 One-pot concomitant preparation of two copper(II) coordination polymers
 with different configurations of bridging bithiophene ligands
;
_journal_coeditor_code LF3106
_journal_issue 1
_journal_name_full 'Acta Crystallographica Section C'
_journal_page_first 37
_journal_page_last 43
_journal_paper_doi 10.1107/S2053229619016024
_journal_volume 76
_journal_year 2020
_chemical_formula_iupac '[Cu2 (C14 H8 O5)2 (C14 H10 N4 S2) (H2 O)]'
_chemical_formula_moiety 'C42 H28 Cu2 N4 O11 S2'
_chemical_formula_sum 'C42 H28 Cu2 N4 O11 S2'
_chemical_formula_weight 955.88
_chemical_name_systematic
<i>catena</i>-Poly[\m-aqua-bis[\m-5,5'-bis(1<i>H</i>-imidazol-1-yl)-2,2'-bithiophene-\k^2^<i>N</i>:<i>N</i>']bis(\m~3~-4,4'-oxydibenzoato)-\k^3^<i>O</i>:<i>O</i>':<i>O</i>'';\k^4^<i>O</i>:<i>O</i>',<i>O</i>'':<i>O</i>'-dicopper(II)]
_space_group_crystal_system triclinic
_space_group_IT_number 2
_space_group_name_Hall '-P 1'
_space_group_name_H-M_alt 'P -1'
_atom_sites_solution_hydrogens mixed
_audit_creation_method SHELXL-2018/3
_cell_angle_alpha 74.487(5)
_cell_angle_beta 87.709(5)
_cell_angle_gamma 79.511(6)
_cell_formula_units_Z 2
_cell_length_a 11.140(3)
_cell_length_b 12.522(4)
_cell_length_c 14.911(5)
_cell_measurement_reflns_used 4709
_cell_measurement_temperature 296(2)
_cell_measurement_theta_max 28.15
_cell_measurement_theta_min 2.29
_cell_volume 1970.7(11)
_computing_cell_refinement
;
SMART (Bruker, 2008)
;
_computing_data_collection
;
SMART (Bruker, 2008)
;
_computing_data_reduction
;
SAINT (Bruker, 2008)
;
_computing_molecular_graphics
;
SHELXTL (Bruker, 2008)
;
_computing_publication_material
;
SHELXTL (Bruker, 2008)
;
_computing_structure_refinement
;
SHELXL2018 (Sheldrick, 2015)
;
_computing_structure_solution
;
SHELXTL (Bruker, 2008)
;
_diffrn_ambient_temperature 296(2)
_diffrn_measured_fraction_theta_full 0.992
_diffrn_measured_fraction_theta_max 0.992
_diffrn_measurement_device_type 'Bruker SMART CCD area detector'
_diffrn_measurement_method 'phi and omega scans'
_diffrn_radiation_type MoK\a
_diffrn_radiation_wavelength 0.71073
_diffrn_reflns_av_R_equivalents 0.0173
_diffrn_reflns_av_unetI/netI 0.0312
_diffrn_reflns_limit_h_max 13
_diffrn_reflns_limit_h_min -9
_diffrn_reflns_limit_k_max 14
_diffrn_reflns_limit_k_min -14
_diffrn_reflns_limit_l_max 15
_diffrn_reflns_limit_l_min -17
_diffrn_reflns_number 10994
_diffrn_reflns_theta_full 24.997
_diffrn_reflns_theta_max 24.997
_diffrn_reflns_theta_min 1.715
_diffrn_source 'fine-focus sealed tube'
_exptl_absorpt_coefficient_mu 1.254
_exptl_absorpt_correction_T_max 0.864
_exptl_absorpt_correction_T_min 0.806
_exptl_absorpt_correction_type multi-scan
_exptl_absorpt_process_details
;
(SADABS; Bruker, 2008)
;
_exptl_crystal_colour blue
_exptl_crystal_density_diffrn 1.611
_exptl_crystal_density_method 'not measured'
_exptl_crystal_description block
_exptl_crystal_F_000 972
_exptl_crystal_size_max 0.180
_exptl_crystal_size_mid 0.150
_exptl_crystal_size_min 0.120
_refine_diff_density_max 0.608
_refine_diff_density_min -0.451
_refine_ls_extinction_method none
_refine_ls_goodness_of_fit_ref 1.042
_refine_ls_hydrogen_treatment mixed
_refine_ls_matrix_type full
_refine_ls_number_parameters 558
_refine_ls_number_reflns 6892
_refine_ls_number_restraints 3
_refine_ls_restrained_S_all 1.042
_refine_ls_R_factor_all 0.0470
_refine_ls_R_factor_gt 0.0380
_refine_ls_shift/su_max 0.001
_refine_ls_shift/su_mean 0.000
_refine_ls_structure_factor_coef Fsqd
_refine_ls_weighting_details 'w=1/[\s^2^(Fo^2^)+(0.0900P)^2^+0.0526P] where P=(Fo^2^+2Fc^2^)/3'
_refine_ls_weighting_scheme calc
_refine_ls_wR_factor_gt 0.1215
_refine_ls_wR_factor_ref 0.1278
_reflns_number_gt 5741
_reflns_number_total 6892
_reflns_threshold_expression 'I > 2\s(I)'
_cod_data_source_file lf3106sup1.cif
_cod_data_source_block 2
_cod_original_cell_volume 1970.6(11)
_cod_database_code 2021940
_shelx_space_group_comment
;
The symmetry employed for this shelxl refinement is uniquely defined
by the following loop, which should always be used as a source of
symmetry information in preference to the above space-group names.
They are only intended as comments.
;
_shelx_estimated_absorpt_t_min 0.806
_shelx_estimated_absorpt_t_max 0.864

loop_
_space_group_symop_operation_xyz
'x, y, z'
'-x, -y, -z'

loop_
_atom_site_type_symbol
_atom_site_label
_atom_site_fract_x
_atom_site_fract_y
_atom_site_fract_z
_atom_site_U_iso_or_equiv
_atom_site_adp_type
_atom_site_calc_flag
_atom_site_occupancy
C C1 1.0611(3) 0.6810(3) 0.5244(2) 0.0503(8) Uani d 1
C C2 1.1430(3) 0.6633(3) 0.4441(2) 0.0440(7) Uani d 1
C C3 1.1709(3) 0.7533(3) 0.3757(2) 0.0534(8) Uani d 1
H H3 1.139864 0.826286 0.378986 0.064 Uiso calc 1
C C4 1.2449(3) 0.7360(3) 0.3020(2) 0.0543(8) Uani d 1
H H4 1.262892 0.797116 0.255636 0.065 Uiso calc 1
C C5 1.2916(3) 0.6277(3) 0.2981(2) 0.0481(8) Uani d 1
C C6 1.2632(3) 0.5357(3) 0.3649(2) 0.0526(8) Uani d 1
H H6 1.293316 0.462777 0.361000 0.063 Uiso calc 1
C C7 1.1884(3) 0.5546(3) 0.4381(2) 0.0493(8) Uani d 1
H H7 1.168576 0.493679 0.483628 0.059 Uiso calc 1
C C8 1.4739(3) 0.5456(3) 0.2309(2) 0.0437(7) Uani d 1
C C9 1.5234(3) 0.5221(3) 0.1504(2) 0.0462(7) Uani d 1
H H9 1.478232 0.547275 0.095304 0.055 Uiso calc 1
C C10 1.6397(3) 0.4613(3) 0.1522(2) 0.0443(7) Uani d 1
H H10 1.674058 0.448656 0.097252 0.053 Uiso calc 1
C C11 1.7064(2) 0.4187(2) 0.23445(19) 0.0361(6) Uani d 1
C C12 1.6537(3) 0.4410(3) 0.3154(2) 0.0483(8) Uani d 1
H H12 1.696509 0.411769 0.371482 0.058 Uiso calc 1
C C13 1.5392(3) 0.5058(3) 0.3137(2) 0.0556(9) Uani d 1
H H13 1.506241 0.522511 0.367651 0.067 Uiso calc 1
C C14 1.8328(2) 0.3530(2) 0.23782(19) 0.0366(6) Uani d 1
C C15 0.6626(3) 0.7173(3) 0.8085(2) 0.0404(7) Uani d 1
C C16 0.5417(3) 0.7619(2) 0.8454(2) 0.0377(6) Uani d 1
C C17 0.4442(3) 0.8127(3) 0.7845(2) 0.0502(8) Uani d 1
H H17 0.454987 0.819501 0.721216 0.060 Uiso calc 1
C C18 0.3320(3) 0.8531(3) 0.8161(2) 0.0498(8) Uani d 1
H H18 0.267711 0.887507 0.774378 0.060 Uiso calc 1
C C19 0.3156(3) 0.8424(3) 0.9090(2) 0.0418(7) Uani d 1
C C20 0.4099(3) 0.7925(3) 0.9716(2) 0.0539(9) Uani d 1
H H20 0.398120 0.785512 1.034812 0.065 Uiso calc 1
C C21 0.5229(3) 0.7528(3) 0.9388(2) 0.0483(8) Uani d 1
H H21 0.587147 0.719345 0.980699 0.058 Uiso calc 1
C C22 0.1740(3) 0.9165(3) 1.0142(2) 0.0439(7) Uani d 1
C C23 0.2350(3) 0.9948(3) 1.0337(2) 0.0486(8) Uani d 1
H H23 0.302752 1.014869 0.999367 0.058 Uiso calc 1
C C24 0.1927(3) 1.0429(3) 1.1059(2) 0.0434(7) Uani d 1
H H24 0.232575 1.095627 1.119859 0.052 Uiso calc 1
C C25 0.0916(3) 1.0126(2) 1.15710(18) 0.0372(6) Uani d 1
C C26 0.0342(3) 0.9325(3) 1.1369(2) 0.0442(7) Uani d 1
H H26 -0.032038 0.910299 1.172330 0.053 Uiso calc 1
C C27 0.0738(3) 0.8854(3) 1.0651(2) 0.0442(7) Uani d 1
H H27 0.033417 0.833027 1.050998 0.053 Uiso calc 1
C C28 0.0414(3) 1.0651(2) 1.23312(19) 0.0397(7) Uani d 1
C C29 0.7357(3) 0.9707(3) 0.6132(2) 0.0469(7) Uani d 1
H H29 0.714634 0.947039 0.675457 0.056 Uiso calc 1
C C30 0.8312(3) 0.9850(3) 0.4843(2) 0.0627(10) Uani d 1
H H30 0.889541 0.971516 0.440372 0.075 Uiso calc 1
C C31 0.7305(3) 1.0631(3) 0.4670(2) 0.0656(11) Uani d 1
H H31 0.707172 1.114518 0.410100 0.079 Uiso calc 1
C C32 0.5526(3) 1.1167(3) 0.5622(2) 0.0459(7) Uani d 1
C C33 0.4722(5) 1.1778(5) 0.4954(3) 0.124(3) Uani d 1
H H33 0.485391 1.186003 0.432128 0.149 Uiso calc 1
C C34 0.3648(5) 1.2285(5) 0.5327(3) 0.125(3) Uani d 1
H H34 0.298577 1.271219 0.495694 0.150 Uiso calc 1
C C35 0.3657(3) 1.2105(3) 0.6248(2) 0.0503(8) Uani d 1
C C36 0.2660(3) 1.2515(3) 0.6807(2) 0.0425(7) Uani d 1
C C37 0.1538(3) 1.2989(5) 0.6495(3) 0.0868(16) Uani d 1
H H37 0.128652 1.304798 0.589321 0.104 Uiso calc 1
C C38 0.0753(3) 1.3397(4) 0.7145(3) 0.0834(15) Uani d 1
H H38 -0.004920 1.376691 0.701740 0.100 Uiso calc 1
C C39 0.1311(3) 1.3183(2) 0.79674(19) 0.0364(6) Uani d 1
C C40 0.1268(2) 1.3232(2) 0.96229(19) 0.0361(6) Uani d 1
H H40 0.208861 1.293914 0.976093 0.043 Uiso calc 1
C C41 -0.0631(3) 1.3908(2) 0.9744(2) 0.0407(7) Uani d 1
H H41 -0.136980 1.416347 0.999617 0.049 Uiso calc 1
C C42 -0.0468(3) 1.3880(2) 0.8855(2) 0.0416(7) Uani d 1
H H42 -0.105599 1.411355 0.838363 0.050 Uiso calc 1
Cu Cu1 0.97775(3) 0.81790(3) 0.64209(2) 0.04242(14) Uani d 1
Cu Cu2 0.92588(3) 0.65891(3) 0.84363(2) 0.03756(13) Uani d 1
N N1 0.8360(2) 0.9274(2) 0.57667(17) 0.0475(6) Uani d 1
N N2 0.6673(2) 1.0535(2) 0.54910(16) 0.0465(6) Uani d 1
N N3 0.0455(2) 1.3505(2) 1.02299(16) 0.0365(5) Uani d 1
N N4 0.0755(2) 1.34323(19) 0.87786(15) 0.0341(5) Uani d 1
O O1 1.0284(2) 0.7825(2) 0.52690(15) 0.0649(7) Uani d 1
O O2 1.0305(2) 0.5983(2) 0.58085(19) 0.0677(7) Uani d 1
O O3 1.3594(2) 0.6137(2) 0.22003(15) 0.0625(7) Uani d 1
O O4 1.86325(18) 0.27243(17) 0.30777(14) 0.0422(5) Uani d 1
O O5 1.89985(18) 0.38544(18) 0.16840(14) 0.0463(5) Uani d 1
O O6 0.75095(18) 0.68330(19) 0.86798(14) 0.0464(5) Uani d 1
O O7 0.6704(2) 0.7170(2) 0.72547(15) 0.0627(7) Uani d 1
O O8 0.19715(19) 0.8754(2) 0.93626(17) 0.0617(7) Uani d 1
O O9 0.08193(19) 1.15409(17) 1.23885(13) 0.0410(5) Uani d 1
O O10 -0.0319(2) 1.0228(2) 1.28916(15) 0.0573(6) Uani d 1
O O1W 0.8969(2) 0.6336(2) 0.72151(15) 0.0515(6) Uani d 1
S S1 0.49630(8) 1.12098(10) 0.66939(6) 0.0691(3) Uani d 1
S S2 0.28036(8) 1.25505(9) 0.79443(6) 0.0625(3) Uani d 1
H H1W 0.9364(19) 0.621(3) 0.6744(11) 0.066(11) Uiso d 1
H H2W 0.8224(7) 0.651(4) 0.7044(18) 0.106(18) Uiso d 1

loop_
_atom_site_aniso_label
_atom_site_aniso_U_11
_atom_site_aniso_U_22
_atom_site_aniso_U_33
_atom_site_aniso_U_12
_atom_site_aniso_U_13
_atom_site_aniso_U_23
C1 0.0317(16) 0.082(2) 0.0431(18) 0.0046(16) -0.0005(13) -0.0370(18)
C2 0.0266(15) 0.068(2) 0.0435(17) 0.0038(14) 0.0015(12) -0.0333(15)
C3 0.0466(19) 0.057(2) 0.054(2) 0.0134(15) -0.0006(15) -0.0253(16)
C4 0.0456(19) 0.064(2) 0.0432(18) 0.0129(16) 0.0047(14) -0.0126(15)
C5 0.0296(15) 0.075(2) 0.0361(16) 0.0115(14) 0.0029(12) -0.0227(15)
C6 0.0426(19) 0.065(2) 0.054(2) 0.0060(15) 0.0073(15) -0.0327(17)
C7 0.0422(18) 0.064(2) 0.0470(18) -0.0052(15) 0.0096(14) -0.0279(15)
C8 0.0295(15) 0.0558(18) 0.0393(16) 0.0091(13) 0.0071(12) -0.0136(13)
C9 0.0364(17) 0.065(2) 0.0295(15) 0.0102(14) 0.0002(12) -0.0122(13)
C10 0.0358(16) 0.0626(19) 0.0311(15) 0.0059(14) 0.0051(12) -0.0169(13)
C11 0.0278(14) 0.0440(16) 0.0346(15) 0.0021(12) 0.0063(11) -0.0136(12)
C12 0.0342(17) 0.074(2) 0.0307(15) 0.0098(15) -0.0003(12) -0.0159(14)
C13 0.0396(18) 0.088(2) 0.0335(16) 0.0146(16) 0.0044(13) -0.0246(16)
C14 0.0294(15) 0.0498(17) 0.0322(15) -0.0005(12) 0.0046(11) -0.0184(13)
C15 0.0305(15) 0.0573(18) 0.0361(16) -0.0057(13) 0.0053(12) -0.0189(13)
C16 0.0297(15) 0.0523(17) 0.0339(15) -0.0055(12) 0.0045(11) -0.0179(13)
C17 0.0376(17) 0.082(2) 0.0305(15) -0.0002(16) 0.0011(12) -0.0202(15)
C18 0.0355(17) 0.074(2) 0.0393(17) 0.0032(15) -0.0066(13) -0.0214(15)
C19 0.0299(15) 0.0535(18) 0.0465(17) 0.0026(13) 0.0030(12) -0.0281(14)
C20 0.0389(18) 0.085(2) 0.0345(16) 0.0131(16) 0.0029(13) -0.0274(16)
C21 0.0326(16) 0.072(2) 0.0347(16) 0.0079(14) -0.0021(12) -0.0150(14)
C22 0.0338(16) 0.0569(18) 0.0410(16) 0.0138(14) -0.0041(13) -0.0271(14)
C23 0.0319(16) 0.070(2) 0.0464(18) -0.0005(15) 0.0084(13) -0.0271(16)
C24 0.0390(17) 0.0536(18) 0.0413(17) -0.0029(13) 0.0043(13) -0.0229(14)
C25 0.0358(16) 0.0410(15) 0.0283(14) 0.0085(12) 0.0006(11) -0.0083(11)
C26 0.0448(18) 0.0452(17) 0.0385(16) 0.0003(13) 0.0060(13) -0.0107(13)
C27 0.0438(18) 0.0428(17) 0.0461(18) 0.0027(13) -0.0010(14) -0.0186(14)
C28 0.0401(17) 0.0435(17) 0.0271(14) 0.0116(13) 0.0019(12) -0.0082(12)
C29 0.0440(18) 0.0582(19) 0.0301(15) 0.0133(14) 0.0045(12) -0.0125(13)
C30 0.048(2) 0.098(3) 0.0282(16) 0.0179(19) 0.0071(14) -0.0130(17)
C31 0.049(2) 0.098(3) 0.0290(17) 0.0177(19) 0.0028(14) -0.0030(17)
C32 0.0446(18) 0.0522(18) 0.0312(15) 0.0145(14) 0.0021(13) -0.0102(13)
C33 0.116(4) 0.172(5) 0.0272(19) 0.098(4) 0.002(2) -0.010(2)
C34 0.104(4) 0.175(5) 0.038(2) 0.099(4) -0.001(2) -0.011(3)
C35 0.0458(19) 0.061(2) 0.0352(17) 0.0155(15) 0.0029(13) -0.0135(14)
C36 0.0405(17) 0.0526(18) 0.0305(15) 0.0057(13) 0.0014(12) -0.0140(13)
C37 0.042(2) 0.168(5) 0.050(2) 0.026(2) -0.0109(17) -0.057(3)
C38 0.041(2) 0.157(4) 0.045(2) 0.033(2) -0.0108(16) -0.048(2)
C39 0.0333(15) 0.0445(16) 0.0296(14) 0.0005(12) 0.0007(11) -0.0116(12)
C40 0.0272(14) 0.0472(16) 0.0345(15) -0.0008(12) 0.0007(11) -0.0159(12)
C41 0.0332(16) 0.0460(16) 0.0413(17) 0.0016(12) 0.0027(12) -0.0148(13)
C42 0.0280(15) 0.0523(18) 0.0419(17) 0.0056(12) -0.0020(12) -0.0161(13)
Cu1 0.0413(2) 0.0517(2) 0.0292(2) 0.01521(17) 0.00105(15) -0.01773(16)
Cu2 0.0268(2) 0.0546(2) 0.0305(2) 0.00206(15) 0.00655(14) -0.01701(16)
N1 0.0422(15) 0.0626(16) 0.0316(13) 0.0127(12) 0.0023(11) -0.0171(12)
N2 0.0415(15) 0.0582(16) 0.0287(13) 0.0114(12) 0.0035(10) -0.0067(11)
N3 0.0267(12) 0.0477(14) 0.0354(13) 0.0000(10) 0.0042(9) -0.0165(10)
N4 0.0280(12) 0.0414(13) 0.0321(12) 0.0008(10) 0.0017(9) -0.0134(10)
O1 0.0705(17) 0.0769(17) 0.0362(12) 0.0332(13) -0.0009(11) -0.0268(11)
O2 0.0611(17) 0.095(2) 0.0673(17) -0.0254(15) 0.0315(13) -0.0527(16)
O3 0.0403(13) 0.0937(18) 0.0354(12) 0.0316(12) 0.0034(9) -0.0157(12)
O4 0.0332(11) 0.0493(12) 0.0383(11) 0.0068(9) 0.0030(8) -0.0116(9)
O5 0.0313(11) 0.0642(14) 0.0353(11) 0.0047(9) 0.0076(8) -0.0092(10)
O6 0.0296(11) 0.0755(15) 0.0342(11) 0.0003(10) 0.0041(8) -0.0220(10)
O7 0.0334(12) 0.120(2) 0.0390(13) -0.0023(12) 0.0057(9) -0.0368(13)
O8 0.0307(12) 0.1060(19) 0.0599(15) 0.0122(12) -0.0014(10) -0.0575(14)
O9 0.0435(12) 0.0454(12) 0.0305(10) 0.0086(9) 0.0010(8) -0.0152(8)
O10 0.0687(16) 0.0641(15) 0.0375(12) -0.0072(12) 0.0200(11) -0.0166(11)
O1W 0.0392(13) 0.0821(16) 0.0387(12) -0.0018(12) 0.0085(10) -0.0328(12)
S1 0.0453(5) 0.1105(8) 0.0299(4) 0.0271(5) 0.0026(3) -0.0094(4)
S2 0.0390(5) 0.1057(7) 0.0367(4) 0.0212(5) -0.0039(3) -0.0304(5)

loop_
_atom_type_symbol
_atom_type_description
_atom_type_scat_dispersion_real
_atom_type_scat_dispersion_imag
_atom_type_scat_source
C C 0.0033 0.0016 'International Tables Vol C Tables 4.2.6.8 and 6.1.1.4'
H H 0.0000 0.0000 'International Tables Vol C Tables 4.2.6.8 and 6.1.1.4'
N N 0.0061 0.0033 'International Tables Vol C Tables 4.2.6.8 and 6.1.1.4'
O O 0.0106 0.0060 'International Tables Vol C Tables 4.2.6.8 and 6.1.1.4'
S S 0.1246 0.1234 'International Tables Vol C Tables 4.2.6.8 and 6.1.1.4'
Cu Cu 0.3201 1.2651 'International Tables Vol C Tables 4.2.6.8 and 6.1.1.4'

loop_
_geom_angle_atom_site_label_1
_geom_angle_atom_site_label_2
_geom_angle_atom_site_label_3
_geom_angle_site_symmetry_1
_geom_angle_site_symmetry_3
_geom_angle
O2 C1 O1 1 . 125.3(3)
O2 C1 O1 . . 125.3(3)
O2 C1 C2 1 . 119.3(3)
O2 C1 C2 . . 119.3(3)
O1 C1 C2 . . 115.4(3)
C3 C2 C7 . . 119.4(3)
C3 C2 C1 . . 121.0(3)
C7 C2 C1 . . 119.6(3)
C2 C3 C4 . . 120.5(3)
C2 C3 H3 . . 119.7
C4 C3 H3 . . 119.7
C5 C4 C3 . . 119.5(3)
C5 C4 H4 . . 120.3
C3 C4 H4 . . 120.3
C4 C5 C6 . . 121.2(3)
C4 C5 O3 . . 117.7(3)
C6 C5 O3 . . 120.8(3)
C5 C6 C7 . . 118.5(3)
C5 C6 H6 . . 120.7
C7 C6 H6 . . 120.7
C2 C7 C6 . . 120.9(3)
C2 C7 H7 . . 119.5
C6 C7 H7 . . 119.5
C9 C8 C13 . . 120.4(3)
C9 C8 O3 . . 115.0(3)
C13 C8 O3 . . 124.6(3)
C10 C9 C8 . . 119.7(3)
C10 C9 H9 . . 120.1
C8 C9 H9 . . 120.1
C9 C10 C11 . . 121.1(3)
C9 C10 H10 . . 119.5
C11 C10 H10 . . 119.5
C10 C11 C12 . . 118.3(3)
C10 C11 C14 . . 121.9(3)
C12 C11 C14 . . 119.8(3)
C13 C12 C11 . . 121.1(3)
C13 C12 H12 . . 119.5
C11 C12 H12 . . 119.5
C12 C13 C8 . . 119.3(3)
C12 C13 H13 . . 120.3
C8 C13 H13 . . 120.3
O4 C14 O5 . . 126.2(3)
O4 C14 C11 . . 117.7(2)
O5 C14 C11 . . 116.1(3)
O7 C15 O6 1 . 125.5(3)
O7 C15 O6 . . 125.5(3)
O7 C15 C16 1 . 119.1(3)
O7 C15 C16 . . 119.1(3)
O6 C15 C16 . . 115.4(2)
C21 C16 C17 . . 118.0(3)
C21 C16 C15 . . 122.2(3)
C17 C16 C15 . . 119.8(3)
C18 C17 C16 . . 121.3(3)
C18 C17 H17 . . 119.4
C16 C17 H17 . . 119.4
C19 C18 C17 . . 119.5(3)
C19 C18 H18 . . 120.2
C17 C18 H18 . . 120.2
C18 C19 C20 . . 121.0(3)
C18 C19 O8 . . 116.0(3)
C20 C19 O8 . . 122.8(3)
C19 C20 C21 . . 119.0(3)
C19 C20 H20 . . 120.5
C21 C20 H20 . . 120.5
C16 C21 C20 . . 121.3(3)
C16 C21 H21 . . 119.4
C20 C21 H21 . . 119.4
C27 C22 C23 . . 121.2(3)
C27 C22 O8 . . 114.9(3)
C23 C22 O8 . . 123.4(3)
C22 C23 C24 . . 118.7(3)
C22 C23 H23 . . 120.7
C24 C23 H23 . . 120.7
C25 C24 C23 . . 120.5(3)
C25 C24 H24 . . 119.7
C23 C24 H24 . . 119.7
C26 C25 C24 . . 119.3(3)
C26 C25 C28 . . 118.7(3)
C24 C25 C28 . . 122.0(3)
C27 C26 C25 . . 120.8(3)
C27 C26 H26 . . 119.6
C25 C26 H26 . . 119.6
C26 C27 C22 . . 119.5(3)
C26 C27 H27 . . 120.3
C22 C27 H27 . . 120.3
O10 C28 O9 . . 122.0(3)
O10 C28 C25 . . 120.7(3)
O9 C28 C25 . . 117.2(3)
N1 C29 N2 . . 111.4(3)
N1 C29 H29 . . 124.3
N2 C29 H29 . . 124.3
C31 C30 N1 . . 109.7(3)
C31 C30 H30 . . 125.1
N1 C30 H30 . . 125.1
C30 C31 N2 . . 107.0(3)
C30 C31 H31 . . 126.5
N2 C31 H31 . . 126.5
C33 C32 N2 . . 126.4(3)
C33 C32 S1 . . 110.6(3)
N2 C32 S1 . . 123.0(2)
C32 C33 C34 . . 111.9(3)
C32 C33 H33 . . 124.1
C34 C33 H33 . . 124.1
C35 C34 C33 . . 114.9(4)
C35 C34 H34 . . 122.6
C33 C34 H34 . . 122.6
C34 C35 C36 . . 125.9(3)
C34 C35 S1 . . 109.3(3)
C36 C35 S1 . . 124.6(2)
C37 C36 C35 . . 125.1(3)
C37 C36 S2 . . 110.0(2)
C35 C36 S2 . . 124.8(2)
C36 C37 C38 . . 114.9(3)
C36 C37 H37 . . 122.5
C38 C37 H37 . . 122.5
C39 C38 C37 . . 111.3(3)
C39 C38 H38 . . 124.3
C37 C38 H38 . . 124.3
C38 C39 N4 . . 125.2(3)
C38 C39 S2 . . 112.0(2)
N4 C39 S2 . . 122.7(2)
N3 C40 N4 . . 111.2(2)
N3 C40 H40 . . 124.4
N4 C40 H40 . . 124.4
C42 C41 N3 . . 110.1(3)
C42 C41 H41 . . 124.9
N3 C41 H41 . . 124.9
C41 C42 N4 . . 106.1(2)
C41 C42 H42 . . 126.9
N4 C42 H42 . . 126.9
O1 Cu1 O9 . 2_677 175.80(11)
O1 Cu1 O4 . 2_866 85.72(9)
O9 Cu1 O4 2_677 2_866 95.29(8)
O1 Cu1 N1 . . 89.75(10)
O9 Cu1 N1 2_677 . 89.91(9)
O4 Cu1 N1 2_866 . 169.54(10)
O1 Cu1 O1W . . 97.75(10)
O9 Cu1 O1W 2_677 . 78.33(8)
O4 Cu1 O1W 2_866 . 83.51(8)
N1 Cu1 O1W . . 106.46(10)
O5 Cu2 O6 2_866 . 172.08(9)
O5 Cu2 O1W 2_866 . 90.85(9)
O6 Cu2 O1W . . 91.14(9)
O5 Cu2 N3 2_866 2_677 88.28(9)
O6 Cu2 N3 . 2_677 88.15(9)
O1W Cu2 N3 . 2_677 167.78(10)
O5 Cu2 O9 2_866 2_677 95.58(8)
O6 Cu2 O9 . 2_677 92.22(9)
O1W Cu2 O9 . 2_677 85.28(9)
N3 Cu2 O9 2_677 2_677 106.94(9)
C29 N1 C30 . . 105.7(3)
C29 N1 Cu1 . . 128.0(2)
C30 N1 Cu1 . . 125.7(2)
C29 N2 C31 . . 106.2(3)
C29 N2 C32 . . 127.3(3)
C31 N2 C32 . . 126.5(3)
C40 N3 C41 . . 105.7(2)
C40 N3 Cu2 . 2_677 127.48(19)
C41 N3 Cu2 . 2_677 126.77(19)
C40 N4 C42 . . 106.8(2)
C40 N4 C39 . . 127.8(2)
C42 N4 C39 . . 125.3(2)
C1 O1 Cu1 . . 120.5(2)
C8 O3 C5 . . 120.0(2)
C14 O4 Cu1 . 2_866 133.35(19)
C14 O5 Cu2 . 2_866 128.36(19)
C15 O6 Cu2 . . 128.00(18)
C19 O8 C22 . . 121.3(2)
C28 O9 Cu1 . 2_677 105.95(17)
C28 O9 Cu2 . 2_677 139.72(17)
Cu1 O9 Cu2 2_677 2_677 97.17(8)
Cu2 O1W Cu1 . . 88.58(9)
Cu2 O1W H1W . . 140.0(17)
Cu1 O1W H1W . . 75(2)
Cu2 O1W H2W . . 113.9(17)
Cu1 O1W H2W . . 102(3)
H1W O1W H2W . . 105.14(18)
C35 S1 C32 . . 93.20(15)
C39 S2 C36 . . 91.64(14)

loop_
_geom_bond_atom_site_label_1
_geom_bond_atom_site_label_2
_geom_bond_site_symmetry_2
_geom_bond_distance
C1 O2 1 1.240(4)
C1 O2 . 1.240(4)
C1 O1 . 1.267(4)
C1 C2 . 1.515(4)
C2 C3 . 1.376(5)
C2 C7 . 1.387(5)
C3 C4 . 1.387(4)
C3 H3 . 0.9300
C4 C5 . 1.378(5)
C4 H4 . 0.9300
C5 C6 . 1.384(5)
C5 O3 . 1.395(4)
C6 C7 . 1.391(4)
C6 H6 . 0.9300
C7 H7 . 0.9300
C8 C9 . 1.381(4)
C8 C13 . 1.383(4)
C8 O3 . 1.388(3)
C9 C10 . 1.375(4)
C9 H9 . 0.9300
C10 C11 . 1.386(4)
C10 H10 . 0.9300
C11 C12 . 1.395(4)
C11 C14 . 1.490(4)
C12 C13 . 1.378(4)
C12 H12 . 0.9300
C13 H13 . 0.9300
C14 O4 . 1.250(3)
C14 O5 . 1.272(3)
C15 O7 1 1.239(4)
C15 O7 . 1.239(4)
C15 O6 . 1.285(4)
C15 C16 . 1.503(4)
C16 C21 . 1.377(4)
C16 C17 . 1.388(4)
C17 C18 . 1.375(4)
C17 H17 . 0.9300
C18 C19 . 1.364(4)
C18 H18 . 0.9300
C19 C20 . 1.376(4)
C19 O8 . 1.387(3)
C20 C21 . 1.386(4)
C20 H20 . 0.9300
C21 H21 . 0.9300
C22 C27 . 1.380(4)
C22 C23 . 1.385(5)
C22 O8 . 1.388(3)
C23 C24 . 1.395(4)
C23 H23 . 0.9300
C24 C25 . 1.388(4)
C24 H24 . 0.9300
C25 C26 . 1.384(4)
C25 C28 . 1.499(4)
C26 C27 . 1.377(4)
C26 H26 . 0.9300
C27 H27 . 0.9300
C28 O10 . 1.230(4)
C28 O9 . 1.299(4)
C29 N1 . 1.314(4)
C29 N2 . 1.345(4)
C29 H29 . 0.9300
C30 C31 . 1.331(5)
C30 N1 . 1.372(4)
C30 H30 . 0.9300
C31 N2 . 1.376(4)
C31 H31 . 0.9300
C32 C33 . 1.340(5)
C32 N2 . 1.411(4)
C32 S1 . 1.704(3)
C33 C34 . 1.416(6)
C33 H33 . 0.9300
C34 C35 . 1.331(5)
C34 H34 . 0.9300
C35 C36 . 1.463(4)
C35 S1 . 1.703(3)
C36 C37 . 1.326(5)
C36 S2 . 1.723(3)
C37 C38 . 1.415(5)
C37 H37 . 0.9300
C38 C39 . 1.336(4)
C38 H38 . 0.9300
C39 N4 . 1.420(3)
C39 S2 . 1.710(3)
C40 N3 . 1.320(3)
C40 N4 . 1.346(3)
C40 H40 . 0.9300
C41 C42 . 1.340(4)
C41 N3 . 1.377(4)
C41 H41 . 0.9300
C42 N4 . 1.388(4)
C42 H42 . 0.9300
Cu1 O1 . 1.925(2)
Cu1 O9 2_677 1.967(2)
Cu1 O4 2_866 1.975(2)
Cu1 N1 . 1.987(3)
Cu1 O1W . 2.598(3)
Cu2 O5 2_866 1.935(2)
Cu2 O6 . 1.951(2)
Cu2 O1W . 1.978(2)
Cu2 N3 2_677 1.996(2)
Cu2 O9 2_677 2.323(2)
O1W H1W . 0.8500(11)
O1W H2W . 0.8500(11)

loop_
_geom_hbond_atom_site_label_D
_geom_hbond_atom_site_label_H
_geom_hbond_atom_site_label_A
_geom_hbond_site_symmetry_A
_geom_hbond_distance_DH
_geom_hbond_distance_HA
_geom_hbond_distance_DA
_geom_hbond_angle_DHA
_geom_hbond_publ_flag
O1W H1W O2 1 0.8500(11) 1.764(4) 2.611(3) 174(3) yes
O1W H2W O7 1 0.8500(11) 1.801(15) 2.554(3) 147(3) yes
C30 H30 O10 1_654 0.93 2.35 3.192(4) 149.9 yes

loop_
_geom_torsion_atom_site_label_1
_geom_torsion_atom_site_label_2
_geom_torsion_atom_site_label_3
_geom_torsion_atom_site_label_4
_geom_torsion_site_symmetry_1
_geom_torsion_site_symmetry_4
_geom_torsion
O2 C1 C2 C3 1 . 174.6(3)
O2 C1 C2 C3 . . 174.6(3)
O1 C1 C2 C3 . . -4.7(4)
O2 C1 C2 C7 1 . -3.8(5)
O2 C1 C2 C7 . . -3.8(5)
O1 C1 C2 C7 . . 176.8(3)
C7 C2 C3 C4 . . -0.8(5)
C1 C2 C3 C4 . . -179.3(3)
C2 C3 C4 C5 . . -0.6(5)
C3 C4 C5 C6 . . 1.9(5)
C3 C4 C5 O3 . . 176.1(3)
C4 C5 C6 C7 . . -1.6(5)
O3 C5 C6 C7 . . -175.7(3)
C3 C2 C7 C6 . . 1.1(5)
C1 C2 C7 C6 . . 179.6(3)
C5 C6 C7 C2 . . 0.1(5)
C13 C8 C9 C10 . . -1.8(5)
O3 C8 C9 C10 . . 175.9(3)
C8 C9 C10 C11 . . 2.9(5)
C9 C10 C11 C12 . . -1.4(5)
C9 C10 C11 C14 . . -179.8(3)
C10 C11 C12 C13 . . -1.3(5)
C14 C11 C12 C13 . . 177.1(3)
C11 C12 C13 C8 . . 2.4(6)
C9 C8 C13 C12 . . -0.9(6)
O3 C8 C13 C12 . . -178.3(3)
C10 C11 C14 O4 . . -143.3(3)
C12 C11 C14 O4 . . 38.4(4)
C10 C11 C14 O5 . . 37.1(4)
C12 C11 C14 O5 . . -141.2(3)
O7 C15 C16 C21 1 . 172.2(3)
O7 C15 C16 C21 . . 172.2(3)
O6 C15 C16 C21 . . -8.5(4)
O7 C15 C16 C17 1 . -6.8(5)
O7 C15 C16 C17 . . -6.8(5)
O6 C15 C16 C17 . . 172.5(3)
C21 C16 C17 C18 . . 0.1(5)
C15 C16 C17 C18 . . 179.2(3)
C16 C17 C18 C19 . . -0.6(5)
C17 C18 C19 C20 . . 0.5(5)
C17 C18 C19 O8 . . -174.1(3)
C18 C19 C20 C21 . . -0.1(5)
O8 C19 C20 C21 . . 174.1(3)
C17 C16 C21 C20 . . 0.3(5)
C15 C16 C21 C20 . . -178.7(3)
C19 C20 C21 C16 . . -0.4(6)
C27 C22 C23 C24 . . -0.5(5)
O8 C22 C23 C24 . . 170.6(3)
C22 C23 C24 C25 . . 0.1(5)
C23 C24 C25 C26 . . 1.1(4)
C23 C24 C25 C28 . . -178.0(3)
C24 C25 C26 C27 . . -2.0(4)
C28 C25 C26 C27 . . 177.2(3)
C25 C26 C27 C22 . . 1.6(5)
C23 C22 C27 C26 . . -0.4(5)
O8 C22 C27 C26 . . -172.2(3)
C26 C25 C28 O10 . . 15.1(4)
C24 C25 C28 O10 . . -165.7(3)
C26 C25 C28 O9 . . -167.3(3)
C24 C25 C28 O9 . . 11.9(4)
N1 C30 C31 N2 . . -1.8(5)
N2 C32 C33 C34 . . 178.5(5)
S1 C32 C33 C34 . . 0.3(7)
C32 C33 C34 C35 . . 2.7(10)
C33 C34 C35 C36 . . -178.9(5)
C33 C34 C35 S1 . . -4.4(8)
C34 C35 C36 C37 . . 10.3(8)
S1 C35 C36 C37 . . -163.5(4)
C34 C35 C36 S2 . . -164.5(5)
S1 C35 C36 S2 . . 21.7(5)
C35 C36 C37 C38 . . -175.4(4)
S2 C36 C37 C38 . . 0.0(6)
C36 C37 C38 C39 . . -1.9(7)
C37 C38 C39 N4 . . -176.6(4)
C37 C38 C39 S2 . . 2.9(6)
N3 C41 C42 N4 . . 0.7(3)
N2 C29 N1 C30 . . -0.4(4)
N2 C29 N1 Cu1 . . 171.5(2)
C31 C30 N1 C29 . . 1.4(5)
C31 C30 N1 Cu1 . . -170.7(3)
N1 C29 N2 C31 . . -0.7(4)
N1 C29 N2 C32 . . 178.1(3)
C30 C31 N2 C29 . . 1.5(4)
C30 C31 N2 C32 . . -177.3(3)
C33 C32 N2 C29 . . -162.1(5)
S1 C32 N2 C29 . . 15.9(5)
C33 C32 N2 C31 . . 16.5(7)
S1 C32 N2 C31 . . -165.5(3)
N4 C40 N3 C41 . . -0.5(3)
N4 C40 N3 Cu2 . 2_677 -178.42(18)
C42 C41 N3 C40 . . -0.2(3)
C42 C41 N3 Cu2 . 2_677 177.8(2)
N3 C40 N4 C42 . . 0.9(3)
N3 C40 N4 C39 . . -175.7(3)
C41 C42 N4 C40 . . -1.0(3)
C41 C42 N4 C39 . . 175.7(3)
C38 C39 N4 C40 . . 179.7(4)
S2 C39 N4 C40 . . 0.2(4)
C38 C39 N4 C42 . . 3.7(5)
S2 C39 N4 C42 . . -175.8(2)
O2 C1 O1 Cu1 1 . 23.6(5)
O2 C1 O1 Cu1 . . 23.6(5)
C2 C1 O1 Cu1 . . -157.2(2)
O1 C1 O2 O2 . 1 0.0(3)
C2 C1 O2 O2 . 1 0.0(3)
C9 C8 O3 C5 . . 169.2(3)
C13 C8 O3 C5 . . -13.2(5)
C4 C5 O3 C8 . . 129.1(3)
C6 C5 O3 C8 . . -56.6(4)
O5 C14 O4 Cu1 . 2_866 14.5(5)
C11 C14 O4 Cu1 . 2_866 -165.13(19)
O4 C14 O5 Cu2 . 2_866 -11.7(4)
C11 C14 O5 Cu2 . 2_866 167.92(19)
O7 C15 O6 Cu2 1 . 17.3(5)
O7 C15 O6 Cu2 . . 17.3(5)
C16 C15 O6 Cu2 . . -161.86(19)
O6 C15 O7 O7 . 1 0.0(11)
C16 C15 O7 O7 . 1 0.0(9)
C18 C19 O8 C22 . . -151.0(3)
C20 C19 O8 C22 . . 34.6(5)
C27 C22 O8 C19 . . -143.5(3)
C23 C22 O8 C19 . . 44.9(5)
O10 C28 O9 Cu1 . 2_677 8.2(3)
C25 C28 O9 Cu1 . 2_677 -169.40(19)
O10 C28 O9 Cu2 . 2_677 -114.4(3)
C25 C28 O9 Cu2 . 2_677 68.1(4)
C34 C35 S1 C32 . . 3.8(4)
C36 C35 S1 C32 . . 178.5(3)
C33 C32 S1 C35 . . -2.4(4)
N2 C32 S1 C35 . . 179.4(3)
C38 C39 S2 C36 . . -2.5(3)
N4 C39 S2 C36 . . 177.0(2)
C37 C36 S2 C39 . . 1.4(3)
C35 C36 S2 C39 . . 176.9(3)

_cod_database_fobs_code 2021940
